data_4332949
loop_
_publ_author_name
'Han, Mi-Kyung'
'Wu, Ya-Qiao'
'Kramer, Matthew'
'Vatovez, Benjamin'
'Grandjean, Fernande'
'Long, Gary J.'
'Miller, Gordon J.'

_publ_section_title
;
 Superstructure in RE2-xFe4Si14-y(RE = Y, Gd&#x2212;Lu) Characterized by
 Diffraction, Electron Microscopy, and M\"ossbauer Spectroscopy
;
_journal_issue 26
_journal_name_full 'Inorganic Chemistry'
_journal_page_first 10503
_journal_page_last 10519
_journal_paper_doi 10.1021/ic061117c
_journal_volume 45
_journal_year 2006
_chemical_formula_sum 'Fe4 Si9.9 Y1.2'
_chemical_formula_weight 608.18
_chemical_name_systematic
; 
 ? 
;
_space_group_IT_number 194
_symmetry_cell_setting hexagonal
_symmetry_space_group_name_Hall '-P 6c 2c'
_symmetry_space_group_name_H-M 'P 63/m m c'
_atom_sites_solution_hydrogens geom
_atom_sites_solution_primary direct
_atom_sites_solution_secondary difmap
_audit_creation_method SHELXL-97
_cell_angle_alpha 90.00
_cell_angle_beta 90.00
_cell_angle_gamma 120.00
_cell_formula_units_Z 1
_cell_length_a 3.9408(6)
_cell_length_b 3.9408(6)
_cell_length_c 15.302(3)
_cell_measurement_temperature 293(2)
_cell_volume 205.80(6)
_computing_cell_refinement 'Bruker XSCANS'
_computing_data_collection 'Bruker XSCANS'
_computing_data_reduction 'Bruker SHELXTL'
_computing_molecular_graphics 'Bruker SHELXTL'
_computing_publication_material 'Bruker SHELXTL'
_computing_structure_refinement 'SHELXL-97 (Sheldrick, 1997)'
_computing_structure_solution 'SHELXS-97 (Sheldrick, 1990)'
_diffrn_ambient_temperature 293(2)
_diffrn_measured_fraction_theta_full 1.000
_diffrn_measured_fraction_theta_max 0.984
_diffrn_measurement_device_type 'Bruker P4'
_diffrn_measurement_method '\w scans'
_diffrn_radiation_monochromator graphite
_diffrn_radiation_source 'fine-focus sealed tube'
_diffrn_radiation_type MoK\a
_diffrn_radiation_wavelength 0.71073
_diffrn_reflns_av_R_equivalents 0.0588
_diffrn_reflns_av_sigmaI/netI 0.0305
_diffrn_reflns_limit_h_max 3
_diffrn_reflns_limit_h_min -5
_diffrn_reflns_limit_k_max 5
_diffrn_reflns_limit_k_min -3
_diffrn_reflns_limit_l_max 19
_diffrn_reflns_limit_l_min -19
_diffrn_reflns_number 1056
_diffrn_reflns_theta_full 25.00
_diffrn_reflns_theta_max 27.94
_diffrn_reflns_theta_min 2.66
_exptl_absorpt_coefficient_mu 16.613
_exptl_absorpt_correction_type none
_exptl_crystal_colour metallic
_exptl_crystal_density_diffrn 4.907
_exptl_crystal_density_method 'not measured'
_exptl_crystal_F_000 289
_exptl_crystal_size_max 0.055
_exptl_crystal_size_mid 0.035
_exptl_crystal_size_min 0.030
_refine_diff_density_max 2.473
_refine_diff_density_min -0.661
_refine_diff_density_rms 0.163
_refine_ls_extinction_coef 0.041(5)
_refine_ls_extinction_expression Fc^*^=kFc[1+0.001xFc^2^\l^3^/sin(2\q)]^-1/4^
_refine_ls_extinction_method SHELXL
_refine_ls_goodness_of_fit_ref 1.199
_refine_ls_hydrogen_treatment mixed
_refine_ls_matrix_type full
_refine_ls_number_parameters 19
_refine_ls_number_reflns 126
_refine_ls_number_restraints 0
_refine_ls_restrained_S_all 1.199
_refine_ls_R_factor_all 0.0208
_refine_ls_R_factor_gt 0.0208
_refine_ls_shift/su_max 0.000
_refine_ls_shift/su_mean 0.000
_refine_ls_structure_factor_coef Fsqd
_refine_ls_weighting_details 'calc w=1/[\s^2^(Fo^2^)+(0.0139P)^2^+0.6521P] where P=(Fo^2^+2Fc^2^)/3'
_refine_ls_weighting_scheme calc
_refine_ls_wR_factor_gt 0.0502
_refine_ls_wR_factor_ref 0.0502
_reflns_number_gt 126
_reflns_number_total 126
_reflns_threshold_expression >2sigma(I)
_cod_data_source_file ic061117csup9.cif
_cod_data_source_block p63mmc
_cod_depositor_comments
;
The following automatic conversions were performed:

'_symmetry_cell_setting' value 'Hexagonal' changed to 'hexagonal'
according to /home/saulius/struct/CIF-dictionaries/cif_core.dic
dictionary named 'cif_core.dic' version 2.4.2 from 2011-04-26.

Automatic conversion script
Id: cif_fix_values 1891 2012-01-12 08:04:46Z andrius 
;
_cod_original_cell_volume 205.79(6)
_cod_original_sg_symbol_H-M P6(3)/mmc
_cod_original_formula_sum 'Fe4 Si9.90 Y1.20'
_cod_database_code 4332949

loop_
_symmetry_equiv_pos_as_xyz
'x, y, z'
'-y, x-y, z'
'-x+y, -x, z'
'-x, -y, z+1/2'
'y, -x+y, z+1/2'
'x-y, x, z+1/2'
'y, x, -z'
'x-y, -y, -z'
'-x, -x+y, -z'
'-y, -x, -z+1/2'
'-x+y, y, -z+1/2'
'x, x-y, -z+1/2'
'-x, -y, -z'
'y, -x+y, -z'
'x-y, x, -z'
'x, y, -z-1/2'
'-y, x-y, -z-1/2'
'-x+y, -x, -z-1/2'
'-y, -x, z'
'-x+y, y, z'
'x, x-y, z'
'y, x, z-1/2'
'x-y, -y, z-1/2'
'-x, -x+y, z-1/2'

loop_
_atom_site_label
_atom_site_type_symbol
_atom_site_fract_x
_atom_site_fract_y
_atom_site_fract_z
_atom_site_U_iso_or_equiv
_atom_site_adp_type
_atom_site_occupancy
_atom_site_symmetry_multiplicity
_atom_site_calc_flag
_atom_site_refinement_flags
Fe2 Fe 0.3333 0.6667 0.39248(5) 0.0054(4) Uani 1 6 d S
Y1 Y 0.6667 0.3333 0.2500 0.0060(5) Uani 0.607(5) 12 d SP
Si3 Si 0.3333 0.6667 0.54567(11) 0.0057(4) Uani 1 6 d S
Si4 Si 0.0000 1.0000 0.36746(10) 0.0067(4) Uani 1 6 d S
Si1 Si 1.0658(14) 0.5329(7) 0.2500 0.0147(15) Uani 0.314(6) 4 d SP

loop_
_atom_site_aniso_label
_atom_site_aniso_U_11
_atom_site_aniso_U_22
_atom_site_aniso_U_33
_atom_site_aniso_U_23
_atom_site_aniso_U_13
_atom_site_aniso_U_12
Fe2 0.0051(4) 0.0051(4) 0.0062(5) 0.000 0.000 0.0025(2)
Y1 0.0059(6) 0.0059(6) 0.0060(7) 0.000 0.000 0.0030(3)
Si3 0.0056(6) 0.0056(6) 0.0059(7) 0.000 0.000 0.0028(3)
Si4 0.0060(5) 0.0060(5) 0.0082(7) 0.000 0.000 0.0030(3)
Si1 0.023(3) 0.0168(19) 0.0064(19) 0.000 0.000 0.0116(16)

loop_
_atom_type_symbol
_atom_type_description
_atom_type_scat_dispersion_real
_atom_type_scat_dispersion_imag
_atom_type_scat_source
Si Si 0.0817 0.0704 'International Tables Vol C Tables 4.2.6.8 and 6.1.1.4'
Fe Fe 0.3463 0.8444 'International Tables Vol C Tables 4.2.6.8 and 6.1.1.4'
Y Y -2.7962 3.5667 'International Tables Vol C Tables 4.2.6.8 and 6.1.1.4'

loop_
_geom_angle_atom_site_label_1
_geom_angle_atom_site_label_2
_geom_angle_atom_site_label_3
_geom_angle
_geom_angle_site_symmetry_1
_geom_angle_site_symmetry_3
Si4 Fe2 Si4 117.30(2) . 1_545
Si4 Fe2 Si4 117.30(2) . 1_655
Si4 Fe2 Si4 117.30(2) 1_545 1_655
Si4 Fe2 Si3 99.55(4) . .
Si4 Fe2 Si3 99.55(4) 1_545 .
Si4 Fe2 Si3 99.55(4) 1_655 .
Si4 Fe2 Si1 69.91(6) . 1_455
Si4 Fe2 Si1 69.91(6) 1_545 1_455
Si4 Fe2 Si1 103.17(12) 1_655 1_455
Si3 Fe2 Si1 157.28(11) . 1_455
Si4 Fe2 Si1 69.91(6) . 3_675
Si4 Fe2 Si1 103.17(12) 1_545 3_675
Si4 Fe2 Si1 69.91(6) 1_655 3_675
Si3 Fe2 Si1 157.28(11) . 3_675
Si1 Fe2 Si1 39.09(19) 1_455 3_675
Si4 Fe2 Si1 103.17(12) . 2_655
Si4 Fe2 Si1 69.91(6) 1_545 2_655
Si4 Fe2 Si1 69.91(6) 1_655 2_655
Si3 Fe2 Si1 157.28(11) . 2_655
Si1 Fe2 Si1 39.09(18) 1_455 2_655
Si1 Fe2 Si1 39.09(18) 3_675 2_655
Si4 Fe2 Si3 66.95(2) . 13_676
Si4 Fe2 Si3 166.96(6) 1_545 13_676
Si4 Fe2 Si3 66.95(2) 1_655 13_676
Si3 Fe2 Si3 67.41(4) . 13_676
Si1 Fe2 Si3 122.18(5) 1_455 13_676
Si1 Fe2 Si3 89.86(12) 3_675 13_676
Si1 Fe2 Si3 122.18(5) 2_655 13_676
Si4 Fe2 Si3 66.95(2) . 13_566
Si4 Fe2 Si3 66.95(2) 1_545 13_566
Si4 Fe2 Si3 166.96(6) 1_655 13_566
Si3 Fe2 Si3 67.41(4) . 13_566
Si1 Fe2 Si3 89.86(12) 1_455 13_566
Si1 Fe2 Si3 122.18(5) 3_675 13_566
Si1 Fe2 Si3 122.18(5) 2_655 13_566
Si3 Fe2 Si3 106.18(4) 13_676 13_566
Si4 Fe2 Si3 166.96(6) . 13_666
Si4 Fe2 Si3 66.95(2) 1_545 13_666
Si4 Fe2 Si3 66.95(2) 1_655 13_666
Si3 Fe2 Si3 67.41(4) . 13_666
Si1 Fe2 Si3 122.18(5) 1_455 13_666
Si1 Fe2 Si3 122.18(5) 3_675 13_666
Si1 Fe2 Si3 89.86(11) 2_655 13_666
Si3 Fe2 Si3 106.18(4) 13_676 13_666
Si3 Fe2 Si3 106.18(4) 13_566 13_666
Si4 Fe2 Y1 61.91(3) . 1_455
Si4 Fe2 Y1 61.91(3) 1_545 1_455
Si4 Fe2 Y1 126.67(5) 1_655 1_455
Si3 Fe2 Y1 133.777(12) . 1_455
Si1 Fe2 Y1 23.50(11) 1_455 1_455
Si1 Fe2 Y1 60.08(8) 3_675 1_455
Si1 Fe2 Y1 60.08(8) 2_655 1_455
Si3 Fe2 Y1 126.80(2) 13_676 1_455
Si3 Fe2 Y1 66.36(4) 13_566 1_455
Si3 Fe2 Y1 126.80(2) 13_666 1_455
Si4 Fe2 Y1 61.91(3) . 1_565
Si4 Fe2 Y1 126.67(5) 1_545 1_565
Si4 Fe2 Y1 61.91(3) 1_655 1_565
Si3 Fe2 Y1 133.777(13) . 1_565
Si1 Fe2 Y1 60.09(8) 1_455 1_565
Si1 Fe2 Y1 23.50(11) 3_675 1_565
Si1 Fe2 Y1 60.09(8) 2_655 1_565
Si3 Fe2 Y1 66.36(4) 13_676 1_565
Si3 Fe2 Y1 126.80(2) 13_566 1_565
Si3 Fe2 Y1 126.80(2) 13_666 1_565
Y1 Fe2 Y1 77.408(19) 1_455 1_565
Si1 Y1 Si1 120.0 3_665 .
Si1 Y1 Si1 120.0 3_665 2_655
Si1 Y1 Si1 120.0 . 2_655
Si1 Y1 Si1 136.14(7) 3_665 3_775
Si1 Y1 Si1 16.14(7) . 3_775
Si1 Y1 Si1 103.86(7) 2_655 3_775
Si1 Y1 Si1 103.86(7) 3_665 2_755
Si1 Y1 Si1 16.14(7) . 2_755
Si1 Y1 Si1 136.14(7) 2_655 2_755
Si1 Y1 Si1 32.28(13) 3_775 2_755
Si1 Y1 Si1 16.14(7) 3_665 2_645
Si1 Y1 Si1 103.86(7) . 2_645
Si1 Y1 Si1 136.14(7) 2_655 2_645
Si1 Y1 Si1 120.0 3_775 2_645
Si1 Y1 Si1 87.72(13) 2_755 2_645
Si1 Y1 Si1 16.14(7) 3_665 1_445
Si1 Y1 Si1 136.14(7) . 1_445
Si1 Y1 Si1 103.86(7) 2_655 1_445
Si1 Y1 Si1 152.28(13) 3_775 1_445
Si1 Y1 Si1 120.0 2_755 1_445
Si1 Y1 Si1 32.28(13) 2_645 1_445
Si1 Y1 Si1 136.14(7) 3_665 3_675
Si1 Y1 Si1 103.86(7) . 3_675
Si1 Y1 Si1 16.14(7) 2_655 3_675
Si1 Y1 Si1 87.72(14) 3_775 3_675
Si1 Y1 Si1 120.000(2) 2_755 3_675
Si1 Y1 Si1 152.28(14) 2_645 3_675
Si1 Y1 Si1 120.000(2) 1_445 3_675
Si1 Y1 Si1 103.86(7) 3_665 1_455
Si1 Y1 Si1 136.14(7) . 1_455
Si1 Y1 Si1 16.14(7) 2_655 1_455
Si1 Y1 Si1 120.000(1) 3_775 1_455
Si1 Y1 Si1 152.28(14) 2_755 1_455
Si1 Y1 Si1 120.000(2) 2_645 1_455
Si1 Y1 Si1 87.72(14) 1_445 1_455
Si1 Y1 Si1 32.28(14) 3_675 1_455
Si1 Y1 Si4 66.899(8) 3_665 16_546
Si1 Y1 Si4 141.69(2) . 16_546
Si1 Y1 Si4 66.899(8) 2_655 16_546
Si1 Y1 Si4 138.92(3) 3_775 16_546
Si1 Y1 Si4 138.92(3) 2_755 16_546
Si1 Y1 Si4 79.17(5) 2_645 16_546
Si1 Y1 Si4 55.54(5) 1_445 16_546
Si1 Y1 Si4 79.17(5) 3_675 16_546
Si1 Y1 Si4 55.54(5) 1_455 16_546
Si1 Y1 Si4 141.69(2) 3_665 1_655
Si1 Y1 Si4 66.899(8) . 1_655
Si1 Y1 Si4 66.899(8) 2_655 1_655
Si1 Y1 Si4 55.54(5) 3_775 1_655
Si1 Y1 Si4 79.17(5) 2_755 1_655
Si1 Y1 Si4 138.92(3) 2_645 1_655
Si1 Y1 Si4 138.92(3) 1_445 1_655
Si1 Y1 Si4 55.54(5) 3_675 1_655
Si1 Y1 Si4 79.17(5) 1_455 1_655
Si4 Y1 Si4 133.798(17) 16_546 1_655
Si1 Y1 Si4 66.899(8) 3_665 16_646
Si1 Y1 Si4 66.899(8) . 16_646
Si1 Y1 Si4 141.69(2) 2_655 16_646
Si1 Y1 Si4 79.17(5) 3_775 16_646
Si1 Y1 Si4 55.54(5) 2_755 16_646
Si1 Y1 Si4 55.54(5) 2_645 16_646
Si1 Y1 Si4 79.17(5) 1_445 16_646
Si1 Y1 Si4 138.92(3) 3_675 16_646
Si1 Y1 Si4 138.92(3) 1_455 16_646
Si4 Y1 Si4 85.62(4) 16_546 16_646
Si4 Y1 Si4 133.798(17) 1_655 16_646
Fe2 Si3 Fe2 112.59(4) . 13_676
Fe2 Si3 Fe2 112.59(4) . 13_566
Fe2 Si3 Fe2 106.18(4) 13_676 13_566
Fe2 Si3 Fe2 112.59(4) . 13_666
Fe2 Si3 Fe2 106.18(4) 13_676 13_666
Fe2 Si3 Fe2 106.18(4) 13_566 13_666
Fe2 Si3 Si4 120.30(4) . 13_576
Fe2 Si3 Si4 53.675(18) 13_676 13_576
Fe2 Si3 Si4 53.676(18) 13_566 13_576
Fe2 Si3 Si4 127.12(7) 13_666 13_576
Fe2 Si3 Si4 120.30(4) . 13_676
Fe2 Si3 Si4 53.675(18) 13_676 13_676
Fe2 Si3 Si4 127.12(7) 13_566 13_676
Fe2 Si3 Si4 53.676(18) 13_666 13_676
Si4 Si3 Si4 96.79(5) 13_576 13_676
Fe2 Si3 Si4 120.30(4) . 13_566
Fe2 Si3 Si4 127.12(7) 13_676 13_566
Fe2 Si3 Si4 53.676(18) 13_566 13_566
Fe2 Si3 Si4 53.676(18) 13_666 13_566
Si4 Si3 Si4 96.79(5) 13_576 13_566
Si4 Si3 Si4 96.79(5) 13_676 13_566
Fe2 Si3 Si3 58.44(6) . 13_566
Fe2 Si3 Si3 126.469(11) 13_676 13_566
Fe2 Si3 Si3 54.15(3) 13_566 13_566
Fe2 Si3 Si3 126.469(10) 13_666 13_566
Si4 Si3 Si3 84.04(3) 13_576 13_566
Si4 Si3 Si3 178.73(9) 13_676 13_566
Si4 Si3 Si3 84.04(3) 13_566 13_566
Fe2 Si3 Si3 58.44(6) . 13_676
Fe2 Si3 Si3 54.15(3) 13_676 13_676
Fe2 Si3 Si3 126.469(11) 13_566 13_676
Fe2 Si3 Si3 126.469(10) 13_666 13_676
Si4 Si3 Si3 84.04(3) 13_576 13_676
Si4 Si3 Si3 84.04(3) 13_676 13_676
Si4 Si3 Si3 178.73(9) 13_566 13_676
Si3 Si3 Si3 95.11(8) 13_566 13_676
Fe2 Si3 Si3 58.44(6) . 13_666
Fe2 Si3 Si3 126.469(10) 13_676 13_666
Fe2 Si3 Si3 126.469(10) 13_566 13_666
Fe2 Si3 Si3 54.15(3) 13_666 13_666
Si4 Si3 Si3 178.73(9) 13_576 13_666
Si4 Si3 Si3 84.04(3) 13_676 13_666
Si4 Si3 Si3 84.04(3) 13_566 13_666
Si3 Si3 Si3 95.11(8) 13_566 13_666
Si3 Si3 Si3 95.11(8) 13_676 13_666
Fe2 Si3 Y1 180.0 . 13_666
Fe2 Si3 Y1 67.41(4) 13_676 13_666
Fe2 Si3 Y1 67.41(4) 13_566 13_666
Fe2 Si3 Y1 67.41(4) 13_666 13_666
Si4 Si3 Y1 59.70(4) 13_576 13_666
Si4 Si3 Y1 59.70(4) 13_676 13_666
Si4 Si3 Y1 59.70(4) 13_566 13_666
Si3 Si3 Y1 121.56(6) 13_566 13_666
Si3 Si3 Y1 121.56(6) 13_676 13_666
Si3 Si3 Y1 121.56(6) 13_666 13_666
Fe2 Si4 Fe2 117.30(2) . 1_565
Fe2 Si4 Fe2 117.30(2) . 1_455
Fe2 Si4 Fe2 117.30(2) 1_565 1_455
Fe2 Si4 Si3 140.15(7) . 13_576
Fe2 Si4 Si3 59.374(18) 1_565 13_576
Fe2 Si4 Si3 59.374(18) 1_455 13_576
Fe2 Si4 Si3 59.374(18) . 13_676
Fe2 Si4 Si3 59.374(18) 1_565 13_676
Fe2 Si4 Si3 140.15(7) 1_455 13_676
Si3 Si4 Si3 96.79(5) 13_576 13_676
Fe2 Si4 Si3 59.374(18) . 13_566
Fe2 Si4 Si3 140.15(7) 1_565 13_566
Fe2 Si4 Si3 59.374(18) 1_455 13_566
Si3 Si4 Si3 96.79(5) 13_576 13_566
Si3 Si4 Si3 96.79(5) 13_676 13_566
Fe2 Si4 Si1 101.20(11) . 2
Fe2 Si4 Si1 134.33(9) 1_565 2
Fe2 Si4 Si1 56.03(6) 1_455 2
Si3 Si4 Si1 105.44(10) 13_576 2
Si3 Si4 Si1 157.74(10) 13_676 2
Si3 Si4 Si1 79.89(6) 13_566 2
Fe2 Si4 Si1 134.33(9) . 3_575
Fe2 Si4 Si1 101.20(11) 1_565 3_575
Fe2 Si4 Si1 56.03(6) 1_455 3_575
Si3 Si4 Si1 79.89(6) 13_576 3_575
Si3 Si4 Si1 157.74(10) 13_676 3_575
Si3 Si4 Si1 105.44(10) 13_566 3_575
Si1 Si4 Si1 34.36(19) 2 3_575
Fe2 Si4 Si1 56.03(6) . 1_455
Fe2 Si4 Si1 134.33(9) 1_565 1_455
Fe2 Si4 Si1 101.20(11) 1_455 1_455
Si3 Si4 Si1 157.74(10) 13_576 1_455
Si3 Si4 Si1 105.44(10) 13_676 1_455
Si3 Si4 Si1 79.89(6) 13_566 1_455
Si1 Si4 Si1 52.31(19) 2 1_455
Si1 Si4 Si1 79.84(4) 3_575 1_455
Fe2 Si4 Si1 56.03(6) . 3_675
Fe2 Si4 Si1 101.20(11) 1_565 3_675
Fe2 Si4 Si1 134.33(9) 1_455 3_675
Si3 Si4 Si1 157.74(10) 13_576 3_675
Si3 Si4 Si1 79.89(6) 13_676 3_675
Si3 Si4 Si1 105.44(10) 13_566 3_675
Si1 Si4 Si1 79.84(4) 2 3_675
Si1 Si4 Si1 94.82(5) 3_575 3_675
Si1 Si4 Si1 34.36(19) 1_455 3_675
Fe2 Si4 Si1 101.20(11) . 2_665
Fe2 Si4 Si1 56.03(6) 1_565 2_665
Fe2 Si4 Si1 134.33(9) 1_455 2_665
Si3 Si4 Si1 105.44(10) 13_576 2_665
Si3 Si4 Si1 79.89(6) 13_676 2_665
Si3 Si4 Si1 157.74(10) 13_566 2_665
Si1 Si4 Si1 94.82(5) 2 2_665
Si1 Si4 Si1 79.84(4) 3_575 2_665
Si1 Si4 Si1 79.84(4) 1_455 2_665
Si1 Si4 Si1 52.31(19) 3_675 2_665
Fe2 Si4 Si1 134.33(9) . 1_465
Fe2 Si4 Si1 56.03(6) 1_565 1_465
Fe2 Si4 Si1 101.20(11) 1_455 1_465
Si3 Si4 Si1 79.89(6) 13_576 1_465
Si3 Si4 Si1 105.44(10) 13_676 1_465
Si3 Si4 Si1 157.74(10) 13_566 1_465
Si1 Si4 Si1 79.84(4) 2 1_465
Si1 Si4 Si1 52.31(19) 3_575 1_465
Si1 Si4 Si1 94.82(5) 1_455 1_465
Si1 Si4 Si1 79.84(4) 3_675 1_465
Si1 Si4 Si1 34.36(19) 2_665 1_465
Y1 Si1 Si1 150.0 . 3_775
Y1 Si1 Si1 150.0 . 2_755
Si1 Si1 Si1 60.0 3_775 2_755
Y1 Si1 Si1 30.0 . 3_665
Si1 Si1 Si1 180.0(3) 3_775 3_665
Si1 Si1 Si1 120.000(1) 2_755 3_665
Y1 Si1 Si1 30.0 . 2_655
Si1 Si1 Si1 120.0 3_775 2_655
Si1 Si1 Si1 180.0 2_755 2_655
Si1 Si1 Si1 60.0 3_665 2_655
Y1 Si1 Fe2 112.72(11) . 1_655
Si1 Si1 Fe2 70.46(9) 3_775 1_655
Si1 Si1 Fe2 70.46(9) 2_755 1_655
Si1 Si1 Fe2 109.54(9) 3_665 1_655
Si1 Si1 Fe2 109.54(9) 2_655 1_655
Y1 Si1 Fe2 112.72(11) . 16_656
Si1 Si1 Fe2 70.46(9) 3_775 16_656
Si1 Si1 Fe2 70.46(9) 2_755 16_656
Si1 Si1 Fe2 109.54(9) 3_665 16_656
Si1 Si1 Fe2 109.54(9) 2_655 16_656
Fe2 Si1 Fe2 134.6(2) 1_655 16_656
Y1 Si1 Si4 85.18(10) . 16_646
Si1 Si1 Si4 116.15(9) 3_775 16_646
Si1 Si1 Si4 72.82(10) 2_755 16_646
Si1 Si1 Si4 63.85(10) 3_665 16_646
Si1 Si1 Si4 107.18(10) 2_655 16_646
Fe2 Si1 Si4 130.68(7) 1_655 16_646
Fe2 Si1 Si4 54.06(3) 16_656 16_646
Y1 Si1 Si4 85.19(10) . 1_655
Si1 Si1 Si4 72.82(10) 3_775 1_655
Si1 Si1 Si4 116.15(10) 2_755 1_655
Si1 Si1 Si4 107.18(10) 3_665 1_655
Si1 Si1 Si4 63.85(10) 2_655 1_655
Fe2 Si1 Si4 54.06(3) 1_655 1_655
Fe2 Si1 Si4 130.68(7) 16_656 1_655
Si4 Si1 Si4 170.4(2) 16_646 1_655
Y1 Si1 Si4 85.18(10) . 16_656
Si1 Si1 Si4 72.82(10) 3_775 16_656
Si1 Si1 Si4 116.15(10) 2_755 16_656
Si1 Si1 Si4 107.18(10) 3_665 16_656
Si1 Si1 Si4 63.85(10) 2_655 16_656
Fe2 Si1 Si4 130.68(7) 1_655 16_656
Fe2 Si1 Si4 54.06(3) 16_656 16_656
Si4 Si1 Si4 94.82(5) 16_646 16_656
Si4 Si1 Si4 84.37(5) 1_655 16_656
Y1 Si1 Si4 85.18(10) . 1_645
Si1 Si1 Si4 116.15(10) 3_775 1_645
Si1 Si1 Si4 72.82(10) 2_755 1_645
Si1 Si1 Si4 63.85(10) 3_665 1_645
Si1 Si1 Si4 107.18(10) 2_655 1_645
Fe2 Si1 Si4 54.06(3) 1_655 1_645
Fe2 Si1 Si4 130.68(7) 16_656 1_645
Si4 Si1 Si4 84.37(5) 16_646 1_645
Si4 Si1 Si4 94.82(5) 1_655 1_645
Si4 Si1 Si4 170.4(2) 16_656 1_645
Y1 Si1 Y1 136.14(7) . 1_665
Si1 Si1 Y1 13.86(7) 3_775 1_665
Si1 Si1 Y1 73.86(7) 2_755 1_665
Si1 Si1 Y1 166.14(7) 3_665 1_665
Si1 Si1 Y1 106.14(7) 2_655 1_665
Fe2 Si1 Y1 73.83(9) 1_655 1_665
Fe2 Si1 Y1 73.83(9) 16_656 1_665
Si4 Si1 Y1 124.79(12) 16_646 1_665
Si4 Si1 Y1 63.28(4) 1_655 1_665
Si4 Si1 Y1 63.28(4) 16_656 1_665
Si4 Si1 Y1 124.79(12) 1_645 1_665

loop_
_geom_bond_atom_site_label_1
_geom_bond_atom_site_label_2
_geom_bond_distance
_geom_bond_site_symmetry_2
Fe2 Si4 2.3072(4) .
Fe2 Si4 2.3072(4) 1_545
Fe2 Si4 2.3072(4) 1_655
Fe2 Si3 2.3440(18) .
Fe2 Si1 2.364(2) 1_455
Fe2 Si1 2.364(2) 3_675
Fe2 Si1 2.364(2) 2_655
Fe2 Si3 2.4642(8) 13_676
Fe2 Si3 2.4642(8) 13_566
Fe2 Si3 2.4642(8) 13_666
Fe2 Y1 3.1511(7) 1_455
Fe2 Y1 3.1511(7) 1_565
Y1 Si1 1.362(5) 3_665
Y1 Si1 1.362(5) .
Y1 Si1 1.362(5) 2_655
Y1 Si1 2.844(4) 3_775
Y1 Si1 2.844(4) 2_755
Y1 Si1 2.844(4) 2_645
Y1 Si1 2.844(4) 1_445
Y1 Si1 2.844(3) 3_675
Y1 Si1 2.844(3) 1_455
Y1 Si4 2.8995(10) 16_546
Y1 Si4 2.8995(10) 1_655
Y1 Si4 2.8995(10) 16_646
Si3 Fe2 2.4642(8) 13_676
Si3 Fe2 2.4642(8) 13_566
Si3 Fe2 2.4642(8) 13_666
Si3 Si4 2.6351(11) 13_576
Si3 Si4 2.6351(11) 13_676
Si3 Si4 2.6351(11) 13_566
Si3 Si3 2.6702(17) 13_566
Si3 Si3 2.6702(17) 13_676
Si3 Si3 2.6702(17) 13_666
Si3 Y1 3.1266(17) 13_666
Si4 Fe2 2.3072(4) 1_565
Si4 Fe2 2.3072(4) 1_455
Si4 Si3 2.6351(11) 13_576
Si4 Si3 2.6351(11) 13_676
Si4 Si3 2.6351(11) 13_566
Si4 Si1 2.6764(12) 2
Si4 Si1 2.6764(12) 3_575
Si4 Si1 2.6764(12) 1_455
Si4 Si1 2.6764(12) 3_675
Si4 Si1 2.6764(12) 2_665
Si4 Si1 2.6764(12) 1_465
Si1 Si1 1.581(8) 3_775
Si1 Si1 1.581(8) 2_755
Si1 Si1 2.360(8) 3_665
Si1 Si1 2.360(8) 2_655
Si1 Fe2 2.364(2) 1_655
Si1 Fe2 2.364(2) 16_656
Si1 Si4 2.6764(12) 16_646
Si1 Si4 2.6764(12) 1_655
Si1 Si4 2.6764(12) 16_656
Si1 Si4 2.6764(12) 1_645
Si1 Y1 2.844(3) 1_665
